data_4346969
loop_
_publ_author_name
'Jess, Kristof'
'Baabe, Dirk'
'Bannenberg, Thomas'
'Brandhorst, Kai'
'Freytag, Matthias'
'Jones, Peter G.'
'Tamm, Matthias'

_publ_section_title
;
 Ni-Fe and Pd-Fe Interactions in Nickel(II) and Palladium(II) Complexes of
 a Ferrocene-Bridged Bis(imidazolin-2-imine) Ligand.
;
_journal_issue 24
_journal_name_full 'Inorganic chemistry'
_journal_page_first 12032
_journal_page_last 12045
_journal_paper_doi 10.1021/acs.inorgchem.5b02457
_journal_volume 54
_journal_year 2015
_chemical_formula_sum 'C35 H51 Cl11 Fe N6 Pd'
_chemical_formula_weight 1111.04
_space_group_IT_number 14
_space_group_name_Hall '-P 2ybc'
_space_group_name_H-M_alt 'P 1 21/c 1'
_symmetry_cell_setting monoclinic
_symmetry_space_group_name_H-M 'P 1 21/c 1'
_atom_sites_solution_hydrogens geom
_atom_sites_solution_primary direct
_atom_sites_solution_secondary difmap
_audit_creation_method SHELXL-97
_cell_angle_alpha 90.00
_cell_angle_beta 108.393(3)
_cell_angle_gamma 90.00
_cell_formula_units_Z 4
_cell_length_a 18.8777(5)
_cell_length_b 10.1815(3)
_cell_length_c 25.2671(7)
_cell_measurement_reflns_used 21361
_cell_measurement_temperature 100(2)
_cell_measurement_theta_max 30.2100
_cell_measurement_theta_min 2.5540
_cell_volume 4608.3(2)
_computing_cell_refinement
; 
CrysAlisPro, Agilent Technologies, 
Version 1.171.36.28 (release 01-02-2013 CrysAlis171 .NET) 
(compiled Feb  1 2013,16:14:44) 
;
_computing_data_collection
; 
CrysAlisPro, Agilent Technologies, 
Version 1.171.36.28 (release 01-02-2013 CrysAlis171 .NET) 
(compiled Feb  1 2013,16:14:44) 
;
_computing_data_reduction
; 
CrysAlisPro, Agilent Technologies, 
Version 1.171.36.28 (release 01-02-2013 CrysAlis171 .NET) 
(compiled Feb  1 2013,16:14:44) 
;
_computing_molecular_graphics 'Bruker XP'
_computing_publication_material SHELXL-97
_computing_structure_refinement 'SHELXL-97 (Sheldrick, 1997)'
_computing_structure_solution 'SHELXS-97 (Sheldrick, 1990)'
_diffrn_ambient_temperature 100(2)
_diffrn_detector_area_resol_mean 16.1419
_diffrn_measured_fraction_theta_full 0.991
_diffrn_measured_fraction_theta_max 0.951
_diffrn_measurement_device_type 'Oxford Diffraction Xcalibur, Eos'
_diffrn_measurement_method '\w scans'
_diffrn_radiation_monochromator graphite
_diffrn_radiation_source 'Enhance (Mo) X-ray Source'
_diffrn_radiation_type 'Mo K\a'
_diffrn_radiation_wavelength 0.71073
_diffrn_reflns_av_R_equivalents 0.0613
_diffrn_reflns_av_sigmaI/netI 0.0387
_diffrn_reflns_limit_h_max 26
_diffrn_reflns_limit_h_min -26
_diffrn_reflns_limit_k_max 14
_diffrn_reflns_limit_k_min -14
_diffrn_reflns_limit_l_max 35
_diffrn_reflns_limit_l_min -36
_diffrn_reflns_number 139983
_diffrn_reflns_theta_full 30.00
_diffrn_reflns_theta_max 30.87
_diffrn_reflns_theta_min 2.17
_exptl_absorpt_coefficient_mu 1.377
_exptl_absorpt_correction_T_max 1.00000
_exptl_absorpt_correction_T_min 0.91600
_exptl_absorpt_correction_type multi-scan
_exptl_absorpt_process_details
; 
CrysAlisPro, Agilent Technologies, 
Version 1.171.36.28 (release 01-02-2013 CrysAlis171 .NET) 
(compiled Feb  1 2013,16:14:44) 
;
_exptl_crystal_colour 'dark red'
_exptl_crystal_density_diffrn 1.597
_exptl_crystal_density_method 'not measured'
_exptl_crystal_description prism
_exptl_crystal_F_000 2248
_exptl_crystal_size_max 0.30
_exptl_crystal_size_mid 0.20
_exptl_crystal_size_min 0.05
_refine_diff_density_max 1.102
_refine_diff_density_min -0.996
_refine_diff_density_rms 0.093
_refine_ls_extinction_method none
_refine_ls_goodness_of_fit_ref 1.034
_refine_ls_hydrogen_treatment constr
_refine_ls_matrix_type full
_refine_ls_number_parameters 499
_refine_ls_number_reflns 13807
_refine_ls_number_restraints 0
_refine_ls_restrained_S_all 1.034
_refine_ls_R_factor_all 0.0540
_refine_ls_R_factor_gt 0.0324
_refine_ls_shift/su_max 0.002
_refine_ls_shift/su_mean 0.000
_refine_ls_structure_factor_coef Fsqd
_refine_ls_weighting_details 'calc w=1/[\s^2^(Fo^2^)+(0.0180P)^2^+3.7699P] where P=(Fo^2^+2Fc^2^)/3'
_refine_ls_weighting_scheme calc
_refine_ls_wR_factor_gt 0.0569
_refine_ls_wR_factor_ref 0.0632
_reflns_number_gt 10651
_reflns_number_total 13807
_reflns_threshold_expression >2sigma(I)
_cod_data_source_file ic5b02457_si_002.cif
_cod_data_source_block kress27
_cod_original_sg_symbol_H-M 'P 21/c'
_cod_database_code 4346969

loop_
_symmetry_equiv_pos_as_xyz
'x, y, z'
'-x, y+1/2, -z+1/2'
'-x, -y, -z'
'x, -y-1/2, z-1/2'

loop_
_atom_site_label
_atom_site_type_symbol
_atom_site_fract_x
_atom_site_fract_y
_atom_site_fract_z
_atom_site_U_iso_or_equiv
_atom_site_adp_type
_atom_site_occupancy
_atom_site_symmetry_multiplicity
_atom_site_calc_flag
_atom_site_refinement_flags
Fe Fe 0.354409(14) 0.70240(3) 0.326049(10) 0.01043(5) Uani 1 1 d .
Pd Pd 0.222083(8) 0.710401(13) 0.343341(5) 0.01056(3) Uani 1 1 d .
Cl1 Cl 0.10247(3) 0.70405(5) 0.35761(2) 0.01846(9) Uani 1 1 d .
Cl2 Cl 0.70123(3) 0.71655(5) 0.187791(19) 0.01767(9) Uani 1 1 d .
N1 N 0.28350(9) 0.63791(15) 0.41997(6) 0.0125(3) Uani 1 1 d .
N2 N 0.28375(9) 0.83195(15) 0.47989(6) 0.0130(3) Uani 1 1 d .
N3 N 0.28007(9) 0.63424(16) 0.51214(6) 0.0141(3) Uani 1 1 d .
N4 N 0.19001(8) 0.79024(15) 0.26513(6) 0.0120(3) Uani 1 1 d .
N5 N 0.07699(9) 0.82946(15) 0.19339(6) 0.0121(3) Uani 1 1 d .
N6 N 0.10661(8) 0.62229(15) 0.20572(6) 0.0115(3) Uani 1 1 d .
C1 C 0.34692(10) 0.63350(18) 0.40383(7) 0.0130(4) Uani 1 1 d .
C2 C 0.40619(10) 0.72716(18) 0.41108(7) 0.0142(4) Uani 1 1 d .
H2 H 0.4109 0.8088 0.4301 0.017 Uiso 1 1 calc R
C3 C 0.45636(11) 0.67607(19) 0.38480(8) 0.0170(4) Uani 1 1 d .
H3 H 0.5014 0.7166 0.3841 0.020 Uiso 1 1 calc R
C4 C 0.42802(11) 0.55403(19) 0.35964(8) 0.0172(4) Uani 1 1 d .
H4 H 0.4511 0.4991 0.3394 0.021 Uiso 1 1 calc R
C5 C 0.36001(11) 0.52804(18) 0.36966(7) 0.0147(4) Uani 1 1 d .
H5 H 0.3284 0.4545 0.3564 0.018 Uiso 1 1 calc R
C6 C 0.26157(10) 0.77991(18) 0.26190(7) 0.0129(4) Uani 1 1 d .
C7 C 0.31773(11) 0.87909(19) 0.28579(8) 0.0161(4) Uani 1 1 d .
H7 H 0.3104 0.9575 0.3038 0.019 Uiso 1 1 calc R
C8 C 0.38474(11) 0.83916(19) 0.27767(8) 0.0167(4) Uani 1 1 d .
H8 H 0.4301 0.8875 0.2882 0.020 Uiso 1 1 calc R
C9 C 0.37346(11) 0.7141(2) 0.25091(7) 0.0163(4) Uani 1 1 d .
H9 H 0.4100 0.6650 0.2407 0.020 Uiso 1 1 calc R
C10 C 0.29852(10) 0.67559(19) 0.24211(7) 0.0138(4) Uani 1 1 d .
H10 H 0.2764 0.5952 0.2260 0.017 Uiso 1 1 calc R
C11 C 0.28419(10) 0.70210(18) 0.46760(7) 0.0124(3) Uani 1 1 d .
C12 C 0.27961(11) 0.8445(2) 0.53410(8) 0.0168(4) Uani 1 1 d .
C13 C 0.27772(11) 0.7215(2) 0.55400(8) 0.0172(4) Uani 1 1 d .
C14 C 0.28215(11) 0.93972(18) 0.43948(8) 0.0152(4) Uani 1 1 d .
H14 H 0.2900 0.8977 0.4060 0.018 Uiso 1 1 calc R
C15 C 0.34555(12) 1.0376(2) 0.46203(9) 0.0218(4) Uani 1 1 d .
H15A H 0.3352 1.0926 0.4905 0.033 Uiso 1 1 calc R
H15B H 0.3498 1.0931 0.4315 0.033 Uiso 1 1 calc R
H15C H 0.3925 0.9899 0.4785 0.033 Uiso 1 1 calc R
C16 C 0.20608(11) 1.0064(2) 0.41962(9) 0.0222(4) Uani 1 1 d .
H16A H 0.1672 0.9400 0.4051 0.033 Uiso 1 1 calc R
H16B H 0.2050 1.0693 0.3900 0.033 Uiso 1 1 calc R
H16C H 0.1971 1.0527 0.4509 0.033 Uiso 1 1 calc R
C17 C 0.27940(13) 0.9720(2) 0.56338(9) 0.0250(5) Uani 1 1 d .
H17A H 0.2680 0.9560 0.5981 0.038 Uiso 1 1 calc R
H17B H 0.2414 1.0302 0.5393 0.038 Uiso 1 1 calc R
H17C H 0.3286 1.0135 0.5720 0.038 Uiso 1 1 calc R
C18 C 0.27292(13) 0.6778(2) 0.60901(8) 0.0253(5) Uani 1 1 d .
H18A H 0.2734 0.7547 0.6325 0.038 Uiso 1 1 calc R
H18B H 0.3157 0.6213 0.6273 0.038 Uiso 1 1 calc R
H18C H 0.2265 0.6286 0.6034 0.038 Uiso 1 1 calc R
C19 C 0.28309(11) 0.48922(19) 0.51828(8) 0.0181(4) Uani 1 1 d .
H19 H 0.2711 0.4691 0.5533 0.022 Uiso 1 1 calc R
C20 C 0.36148(12) 0.4396(2) 0.52719(10) 0.0277(5) Uani 1 1 d .
H20A H 0.3751 0.4541 0.4933 0.042 Uiso 1 1 calc R
H20B H 0.3638 0.3455 0.5357 0.042 Uiso 1 1 calc R
H20C H 0.3964 0.4871 0.5584 0.042 Uiso 1 1 calc R
C21 C 0.22496(12) 0.4185(2) 0.47134(9) 0.0259(5) Uani 1 1 d .
H21A H 0.1772 0.4652 0.4625 0.039 Uiso 1 1 calc R
H21B H 0.2188 0.3285 0.4830 0.039 Uiso 1 1 calc R
H21C H 0.2414 0.4161 0.4382 0.039 Uiso 1 1 calc R
C22 C 0.12918(10) 0.74556(17) 0.22359(7) 0.0116(3) Uani 1 1 d .
C23 C 0.02109(10) 0.75922(19) 0.15453(7) 0.0135(4) Uani 1 1 d .
C24 C 0.03904(10) 0.63003(18) 0.16210(8) 0.0136(4) Uani 1 1 d .
C25 C 0.08014(11) 0.97521(18) 0.19790(8) 0.0155(4) Uani 1 1 d .
H25 H 0.0302 1.0093 0.1749 0.019 Uiso 1 1 calc R
C26 C 0.13720(13) 1.0285(2) 0.17235(9) 0.0236(5) Uani 1 1 d .
H26A H 0.1872 0.9985 0.1943 0.035 Uiso 1 1 calc R
H26B H 0.1357 1.1247 0.1724 0.035 Uiso 1 1 calc R
H26C H 0.1255 0.9967 0.1339 0.035 Uiso 1 1 calc R
C27 C 0.09378(12) 1.0240(2) 0.25749(8) 0.0198(4) Uani 1 1 d .
H27A H 0.0708 0.9631 0.2773 0.030 Uiso 1 1 calc R
H27B H 0.0717 1.1114 0.2566 0.030 Uiso 1 1 calc R
H27C H 0.1476 1.0288 0.2768 0.030 Uiso 1 1 calc R
C28 C -0.04367(11) 0.8236(2) 0.11270(8) 0.0199(4) Uani 1 1 d .
H28A H -0.0255 0.8832 0.0894 0.030 Uiso 1 1 calc R
H28B H -0.0724 0.8734 0.1321 0.030 Uiso 1 1 calc R
H28C H -0.0756 0.7563 0.0891 0.030 Uiso 1 1 calc R
C29 C -0.00054(11) 0.51584(19) 0.12893(8) 0.0183(4) Uani 1 1 d .
H29A H -0.0483 0.5451 0.1028 0.027 Uiso 1 1 calc R
H29B H -0.0097 0.4494 0.1541 0.027 Uiso 1 1 calc R
H29C H 0.0303 0.4779 0.1080 0.027 Uiso 1 1 calc R
C30 C 0.14564(11) 0.50132(18) 0.23259(8) 0.0142(4) Uani 1 1 d .
H30 H 0.1924 0.5305 0.2617 0.017 Uiso 1 1 calc R
C31 C 0.16965(11) 0.41533(19) 0.19176(8) 0.0184(4) Uani 1 1 d .
H31A H 0.1259 0.3708 0.1666 0.028 Uiso 1 1 calc R
H31B H 0.2057 0.3497 0.2125 0.028 Uiso 1 1 calc R
H31C H 0.1928 0.4703 0.1699 0.028 Uiso 1 1 calc R
C32 C 0.10066(12) 0.4246(2) 0.26279(9) 0.0209(4) Uani 1 1 d .
H32A H 0.0836 0.4843 0.2866 0.031 Uiso 1 1 calc R
H32B H 0.1321 0.3560 0.2858 0.031 Uiso 1 1 calc R
H32C H 0.0574 0.3841 0.2354 0.031 Uiso 1 1 calc R
C99 C 0.64271(12) 0.7277(2) 0.30064(9) 0.0217(4) Uani 1 1 d .
H99 H 0.6617 0.7174 0.2681 0.026 Uiso 1 1 calc R
Cl3 Cl 0.71859(3) 0.71735(5) 0.36317(2) 0.02704(11) Uani 1 1 d .
Cl4 Cl 0.57816(3) 0.60117(5) 0.29896(2) 0.02996(12) Uani 1 1 d .
Cl5 Cl 0.59925(3) 0.88231(6) 0.29664(3) 0.03455(14) Uani 1 1 d .
C98 C 0.51920(11) 0.6915(2) 0.11280(8) 0.0188(4) Uani 1 1 d .
H98 H 0.5736 0.7053 0.1327 0.023 Uiso 1 1 calc R
Cl6 Cl 0.50156(3) 0.52132(5) 0.10305(3) 0.03080(13) Uani 1 1 d .
Cl7 Cl 0.46714(3) 0.75621(6) 0.15370(2) 0.02797(12) Uani 1 1 d .
Cl8 Cl 0.49538(3) 0.77106(5) 0.04768(2) 0.02682(12) Uani 1 1 d .
C97 C 0.04771(12) 0.7462(2) 0.47662(9) 0.0239(5) Uani 1 1 d .
H97 H 0.0639 0.7480 0.4426 0.029 Uiso 1 1 calc R
Cl9 Cl 0.08171(3) 0.60202(6) 0.51419(3) 0.03528(14) Uani 1 1 d .
Cl10 Cl -0.05113(3) 0.74752(6) 0.45560(3) 0.03662(15) Uani 1 1 d .
Cl11 Cl 0.08323(3) 0.88579(6) 0.51708(2) 0.03163(13) Uani 1 1 d .

loop_
_atom_site_aniso_label
_atom_site_aniso_U_11
_atom_site_aniso_U_22
_atom_site_aniso_U_33
_atom_site_aniso_U_23
_atom_site_aniso_U_13
_atom_site_aniso_U_12
Fe 0.01173(12) 0.01027(12) 0.00863(12) 0.00027(9) 0.00227(9) 0.00030(10)
Pd 0.01155(6) 0.01141(7) 0.00806(6) -0.00100(5) 0.00216(5) 0.00008(5)
Cl1 0.0164(2) 0.0209(2) 0.0200(2) -0.00329(18) 0.00846(18) -0.00068(19)
Cl2 0.0185(2) 0.0143(2) 0.0187(2) 0.00197(17) 0.00363(17) -0.00035(18)
N1 0.0151(8) 0.0133(8) 0.0084(7) 0.0005(6) 0.0028(6) 0.0008(6)
N2 0.0149(8) 0.0138(8) 0.0100(7) -0.0025(6) 0.0036(6) -0.0003(6)
N3 0.0144(8) 0.0184(8) 0.0091(7) -0.0003(6) 0.0032(6) -0.0023(6)
N4 0.0120(7) 0.0120(7) 0.0103(7) -0.0001(6) 0.0012(6) -0.0002(6)
N5 0.0132(7) 0.0106(7) 0.0111(7) -0.0002(6) 0.0017(6) 0.0011(6)
N6 0.0119(7) 0.0113(7) 0.0108(7) -0.0008(6) 0.0029(6) -0.0006(6)
C1 0.0166(9) 0.0138(9) 0.0073(8) 0.0029(6) 0.0021(7) 0.0030(7)
C2 0.0142(9) 0.0155(9) 0.0101(8) 0.0000(7) -0.0001(7) 0.0022(7)
C3 0.0135(9) 0.0209(10) 0.0146(9) 0.0031(7) 0.0017(7) 0.0031(7)
C4 0.0204(10) 0.0164(9) 0.0152(9) 0.0023(7) 0.0063(8) 0.0076(8)
C5 0.0202(10) 0.0118(9) 0.0116(9) 0.0021(7) 0.0042(7) 0.0035(7)
C6 0.0152(9) 0.0142(9) 0.0075(8) 0.0031(7) 0.0009(7) -0.0003(7)
C7 0.0176(9) 0.0117(9) 0.0159(9) 0.0046(7) 0.0008(7) -0.0024(7)
C8 0.0149(9) 0.0193(10) 0.0138(9) 0.0051(7) 0.0014(7) -0.0052(8)
C9 0.0140(9) 0.0243(10) 0.0111(9) 0.0032(7) 0.0048(7) -0.0002(8)
C10 0.0150(9) 0.0165(9) 0.0102(9) -0.0003(7) 0.0044(7) -0.0015(7)
C11 0.0091(8) 0.0165(9) 0.0107(8) 0.0003(7) 0.0017(6) 0.0004(7)
C12 0.0143(9) 0.0244(10) 0.0113(9) -0.0065(7) 0.0033(7) -0.0020(8)
C13 0.0149(9) 0.0262(11) 0.0106(9) -0.0036(7) 0.0039(7) -0.0036(8)
C14 0.0189(10) 0.0121(9) 0.0143(9) -0.0001(7) 0.0047(7) 0.0011(7)
C15 0.0237(11) 0.0164(10) 0.0248(11) -0.0032(8) 0.0068(9) -0.0033(8)
C16 0.0204(10) 0.0179(10) 0.0242(11) -0.0019(8) 0.0012(8) 0.0048(8)
C17 0.0289(12) 0.0280(12) 0.0195(11) -0.0110(9) 0.0095(9) -0.0029(9)
C18 0.0290(12) 0.0353(13) 0.0132(10) -0.0025(8) 0.0090(8) -0.0079(10)
C19 0.0233(10) 0.0162(10) 0.0143(9) 0.0037(7) 0.0050(8) -0.0034(8)
C20 0.0230(11) 0.0211(11) 0.0337(13) 0.0077(9) 0.0013(9) 0.0028(9)
C21 0.0245(11) 0.0204(11) 0.0291(12) -0.0012(9) 0.0033(9) -0.0067(9)
C22 0.0131(9) 0.0119(8) 0.0104(8) 0.0010(6) 0.0045(7) 0.0015(7)
C23 0.0102(8) 0.0180(9) 0.0114(8) -0.0015(7) 0.0019(7) -0.0002(7)
C24 0.0111(9) 0.0167(9) 0.0130(9) -0.0017(7) 0.0036(7) -0.0025(7)
C25 0.0182(9) 0.0109(9) 0.0152(9) 0.0008(7) 0.0024(7) 0.0030(7)
C26 0.0361(13) 0.0128(10) 0.0247(11) 0.0034(8) 0.0137(9) -0.0010(9)
C27 0.0251(11) 0.0147(9) 0.0197(10) -0.0049(7) 0.0075(8) 0.0005(8)
C28 0.0163(10) 0.0239(11) 0.0158(10) -0.0002(8) -0.0005(8) 0.0036(8)
C29 0.0166(10) 0.0180(10) 0.0192(10) -0.0039(8) 0.0039(8) -0.0041(8)
C30 0.0165(9) 0.0110(9) 0.0145(9) 0.0009(7) 0.0041(7) 0.0013(7)
C31 0.0204(10) 0.0141(9) 0.0205(10) -0.0030(7) 0.0061(8) 0.0021(8)
C32 0.0247(11) 0.0151(10) 0.0243(11) 0.0035(8) 0.0098(9) -0.0018(8)
C99 0.0255(11) 0.0199(11) 0.0217(10) -0.0003(8) 0.0107(8) -0.0008(8)
Cl3 0.0263(3) 0.0286(3) 0.0260(3) 0.0078(2) 0.0080(2) -0.0012(2)
Cl4 0.0312(3) 0.0240(3) 0.0382(3) -0.0063(2) 0.0160(2) -0.0073(2)
Cl5 0.0389(3) 0.0208(3) 0.0381(3) -0.0007(2) 0.0037(3) 0.0058(2)
C98 0.0162(9) 0.0240(11) 0.0154(9) 0.0025(8) 0.0038(7) -0.0009(8)
Cl6 0.0342(3) 0.0192(3) 0.0394(3) 0.0056(2) 0.0122(3) 0.0040(2)
Cl7 0.0281(3) 0.0340(3) 0.0265(3) -0.0049(2) 0.0153(2) -0.0042(2)
Cl8 0.0362(3) 0.0259(3) 0.0166(2) 0.00526(19) 0.0059(2) 0.0022(2)
C97 0.0273(11) 0.0262(11) 0.0192(10) 0.0019(8) 0.0089(9) -0.0011(9)
Cl9 0.0315(3) 0.0296(3) 0.0440(4) 0.0100(3) 0.0108(3) 0.0043(2)
Cl10 0.0270(3) 0.0367(3) 0.0368(3) 0.0136(3) -0.0033(2) -0.0064(2)
Cl11 0.0284(3) 0.0313(3) 0.0334(3) -0.0095(2) 0.0071(2) -0.0023(2)

loop_
_atom_type_symbol
_atom_type_description
_atom_type_scat_dispersion_real
_atom_type_scat_dispersion_imag
_atom_type_scat_source
C C 0.0033 0.0016 'International Tables Vol C Tables 4.2.6.8 and 6.1.1.4'
H H 0.0000 0.0000 'International Tables Vol C Tables 4.2.6.8 and 6.1.1.4'
N N 0.0061 0.0033 'International Tables Vol C Tables 4.2.6.8 and 6.1.1.4'
Cl Cl 0.1484 0.1585 'International Tables Vol C Tables 4.2.6.8 and 6.1.1.4'
Fe Fe 0.3463 0.8444 'International Tables Vol C Tables 4.2.6.8 and 6.1.1.4'
Pd Pd -0.9988 1.0072 'International Tables Vol C Tables 4.2.6.8 and 6.1.1.4'

loop_
_geom_angle_atom_site_label_1
_geom_angle_atom_site_label_2
_geom_angle_atom_site_label_3
_geom_angle
C3 Fe C9 106.32(8)
C3 Fe C4 40.66(8)
C9 Fe C4 97.63(8)
C3 Fe C8 98.40(8)
C9 Fe C8 40.75(8)
C4 Fe C8 117.89(8)
C3 Fe C10 141.87(8)
C9 Fe C10 40.30(7)
C4 Fe C10 112.82(8)
C8 Fe C10 68.04(7)
C3 Fe C5 67.88(8)
C9 Fe C5 123.29(8)
C4 Fe C5 40.00(8)
C8 Fe C5 157.07(8)
C10 Fe C5 110.85(7)
C3 Fe C7 124.19(8)
C9 Fe C7 67.88(8)
C4 Fe C7 157.08(8)
C8 Fe C7 39.80(8)
C10 Fe C7 68.18(8)
C5 Fe C7 162.84(8)
C3 Fe C2 40.20(7)
C9 Fe C2 142.25(8)
C4 Fe C2 67.92(7)
C8 Fe C2 113.94(8)
C10 Fe C2 177.45(7)
C5 Fe C2 68.02(7)
C7 Fe C2 112.17(8)
C3 Fe C6 164.23(8)
C9 Fe C6 67.35(7)
C4 Fe C6 151.37(8)
C8 Fe C6 67.16(7)
C10 Fe C6 40.23(7)
C5 Fe C6 127.85(7)
C7 Fe C6 40.35(7)
C2 Fe C6 138.49(7)
C3 Fe C1 66.96(8)
C9 Fe C1 163.16(8)
C4 Fe C1 66.98(7)
C8 Fe C1 152.25(8)
C10 Fe C1 137.82(7)
C5 Fe C1 40.20(7)
C7 Fe C1 128.89(8)
C2 Fe C1 39.90(7)
C6 Fe C1 123.07(7)
C3 Fe Pd 126.91(6)
C9 Fe Pd 126.74(5)
C4 Fe Pd 120.17(6)
C8 Fe Pd 121.92(6)
C10 Fe Pd 88.34(5)
C5 Fe Pd 80.37(5)
C7 Fe Pd 82.47(6)
C2 Fe Pd 89.21(5)
C6 Fe Pd 61.64(5)
C1 Fe Pd 61.43(5)
N4 Pd N1 163.94(6)
N4 Pd Cl1 98.65(4)
N1 Pd Cl1 97.28(5)
N4 Pd C1 130.64(6)
N1 Pd C1 33.62(6)
Cl1 Pd C1 130.66(4)
N4 Pd C6 33.54(6)
N1 Pd C6 130.60(6)
Cl1 Pd C6 132.11(4)
C1 Pd C6 97.10(6)
N4 Pd Fe 82.01(4)
N1 Pd Fe 82.20(4)
Cl1 Pd Fe 176.625(14)
C1 Pd Fe 48.64(4)
C6 Pd Fe 48.47(4)
C11 N1 C1 120.49(15)
C11 N1 Pd 120.27(12)
C1 N1 Pd 90.99(10)
C11 N2 C12 108.55(15)
C11 N2 C14 123.99(15)
C12 N2 C14 127.31(16)
C11 N3 C13 109.40(16)
C11 N3 C19 126.07(16)
C13 N3 C19 124.38(16)
C22 N4 C6 121.96(15)
C22 N4 Pd 122.08(12)
C6 N4 Pd 91.71(10)
C22 N5 C23 109.32(15)
C22 N5 C25 125.85(15)
C23 N5 C25 124.73(15)
C22 N6 C24 108.82(15)
C22 N6 C30 123.83(15)
C24 N6 C30 127.15(15)
N1 C1 C2 130.75(17)
N1 C1 C5 121.82(17)
C2 C1 C5 107.21(16)
N1 C1 Fe 125.22(12)
C2 C1 Fe 67.92(10)
C5 C1 Fe 67.72(10)
N1 C1 Pd 55.40(9)
C2 C1 Pd 114.62(12)
C5 C1 Pd 99.99(11)
Fe C1 Pd 69.94(5)
C3 C2 C1 107.78(17)
C3 C2 Fe 68.67(10)
C1 C2 Fe 72.18(10)
C2 C3 C4 108.53(17)
C2 C3 Fe 71.13(10)
C4 C3 Fe 69.78(11)
C5 C4 C3 108.63(17)
C5 C4 Fe 71.06(11)
C3 C4 Fe 69.56(11)
C4 C5 C1 107.73(17)
C4 C5 Fe 68.94(11)
C1 C5 Fe 72.08(10)
N4 C6 C10 131.61(17)
N4 C6 C7 121.45(17)
C10 C6 C7 106.66(16)
N4 C6 Fe 124.64(12)
C10 C6 Fe 67.62(10)
C7 C6 Fe 67.86(10)
N4 C6 Pd 54.75(9)
C10 C6 Pd 112.25(12)
C7 C6 Pd 102.88(12)
Fe C6 Pd 69.89(5)
C8 C7 C6 108.14(17)
C8 C7 Fe 69.14(11)
C6 C7 Fe 71.79(10)
C7 C8 C9 108.74(17)
C7 C8 Fe 71.06(11)
C9 C8 Fe 69.40(11)
C10 C9 C8 108.31(17)
C10 C9 Fe 70.73(10)
C8 C9 Fe 69.85(11)
C9 C10 C6 108.03(17)
C9 C10 Fe 68.97(10)
C6 C10 Fe 72.15(10)
N3 C11 N2 107.62(15)
N3 C11 N1 120.33(17)
N2 C11 N1 131.91(17)
C13 C12 N2 107.15(16)
C13 C12 C17 127.94(18)
N2 C12 C17 124.89(18)
C12 C13 N3 107.28(16)
C12 C13 C18 129.78(18)
N3 C13 C18 122.94(18)
N2 C14 C15 112.40(15)
N2 C14 C16 111.49(16)
C15 C14 C16 112.31(16)
N3 C19 C20 110.58(16)
N3 C19 C21 113.30(16)
C20 C19 C21 112.95(18)
N5 C22 N6 107.57(15)
N5 C22 N4 120.80(16)
N6 C22 N4 131.58(16)
C24 C23 N5 107.38(16)
C24 C23 C28 129.65(17)
N5 C23 C28 122.95(17)
C23 C24 N6 106.89(16)
C23 C24 C29 128.24(17)
N6 C24 C29 124.73(17)
N5 C25 C26 109.89(16)
N5 C25 C27 112.93(15)
C26 C25 C27 112.37(17)
N6 C30 C32 112.31(16)
N6 C30 C31 112.14(15)
C32 C30 C31 112.05(16)
Cl5 C99 Cl4 110.20(12)
Cl5 C99 Cl3 109.60(11)
Cl4 C99 Cl3 109.64(11)
Cl8 C98 Cl7 110.54(11)
Cl8 C98 Cl6 109.85(11)
Cl7 C98 Cl6 109.42(11)
Cl9 C97 Cl11 110.77(12)
Cl9 C97 Cl10 109.84(12)
Cl11 C97 Cl10 109.92(12)

loop_
_geom_bond_atom_site_label_1
_geom_bond_atom_site_label_2
_geom_bond_distance
Fe C3 2.0437(19)
Fe C9 2.0442(18)
Fe C4 2.0467(19)
Fe C8 2.0501(19)
Fe C10 2.0674(18)
Fe C5 2.0744(18)
Fe C7 2.0751(18)
Fe C2 2.0761(18)
Fe C6 2.1280(17)
Fe C1 2.1330(18)
Fe Pd 2.6695(3)
Pd N4 2.0439(15)
Pd N1 2.0546(15)
Pd Cl1 2.3972(5)
Pd C1 2.4958(18)
Pd C6 2.5017(18)
N1 C11 1.366(2)
N1 C1 1.382(2)
N2 C11 1.359(2)
N2 C12 1.402(2)
N2 C14 1.493(2)
N3 C11 1.344(2)
N3 C13 1.393(2)
N3 C19 1.484(2)
N4 C22 1.366(2)
N4 C6 1.383(2)
N5 C22 1.345(2)
N5 C23 1.391(2)
N5 C25 1.488(2)
N6 C22 1.356(2)
N6 C24 1.400(2)
N6 C30 1.485(2)
C1 C2 1.437(3)
C1 C5 1.447(3)
C2 C3 1.416(3)
C3 C4 1.421(3)
C4 C5 1.410(3)
C6 C10 1.444(3)
C6 C7 1.451(3)
C7 C8 1.404(3)
C8 C9 1.426(3)
C9 C10 1.416(3)
C12 C13 1.354(3)
C12 C17 1.495(3)
C13 C18 1.489(3)
C14 C15 1.523(3)
C14 C16 1.523(3)
C19 C20 1.512(3)
C19 C21 1.519(3)
C23 C24 1.357(3)
C23 C28 1.492(3)
C24 C29 1.489(3)
C25 C26 1.520(3)
C25 C27 1.528(3)
C30 C32 1.524(3)
C30 C31 1.527(3)
C99 Cl5 1.763(2)
C99 Cl4 1.765(2)
C99 Cl3 1.770(2)
C98 Cl8 1.760(2)
C98 Cl7 1.763(2)
C98 Cl6 1.767(2)
C97 Cl9 1.756(2)
C97 Cl11 1.756(2)
C97 Cl10 1.772(2)

loop_
_geom_hbond_atom_site_label_D
_geom_hbond_atom_site_label_H
_geom_hbond_atom_site_label_A
_geom_hbond_distance_DH
_geom_hbond_distance_HA
_geom_hbond_distance_DA
_geom_hbond_angle_DHA
C97 H97 Cl1 1.00 2.51 3.501(2) 168.7
C98 H98 Cl2 1.00 2.38 3.370(2) 172.8
C99 H99 Cl2 1.00 2.37 3.369(2) 173.6

loop_
_geom_torsion_atom_site_label_1
_geom_torsion_atom_site_label_2
_geom_torsion_atom_site_label_3
_geom_torsion_atom_site_label_4
_geom_torsion
C3 Fe Pd N4 164.16(8)
C9 Fe Pd N4 -18.47(8)
C4 Fe Pd N4 -147.20(8)
C8 Fe Pd N4 31.08(8)
C10 Fe Pd N4 -31.61(7)
C5 Fe Pd N4 -143.08(7)
C7 Fe Pd N4 36.60(7)
C2 Fe Pd N4 149.09(7)
C6 Fe Pd N4 -0.06(7)
C1 Fe Pd N4 179.08(7)
C3 Fe Pd N1 -12.89(8)
C9 Fe Pd N1 164.48(8)
C4 Fe Pd N1 35.75(8)
C8 Fe Pd N1 -145.97(8)
C10 Fe Pd N1 151.34(7)
C5 Fe Pd N1 39.87(7)
C7 Fe Pd N1 -140.45(7)
C2 Fe Pd N1 -27.97(7)
C6 Fe Pd N1 -177.11(7)
C1 Fe Pd N1 2.03(7)
C3 Fe Pd Cl1 -94.4(3)
C9 Fe Pd Cl1 83.0(3)
C4 Fe Pd Cl1 -45.7(3)
C8 Fe Pd Cl1 132.5(2)
C10 Fe Pd Cl1 69.8(2)
C5 Fe Pd Cl1 -41.6(2)
C7 Fe Pd Cl1 138.1(2)
C2 Fe Pd Cl1 -109.5(2)
C6 Fe Pd Cl1 101.4(2)
C1 Fe Pd Cl1 -79.5(2)
C3 Fe Pd C1 -14.92(9)
C9 Fe Pd C1 162.45(9)
C4 Fe Pd C1 33.73(9)
C8 Fe Pd C1 -148.00(9)
C10 Fe Pd C1 149.32(8)
C5 Fe Pd C1 37.84(8)
C7 Fe Pd C1 -142.48(8)
C2 Fe Pd C1 -29.99(8)
C6 Fe Pd C1 -179.14(8)
C3 Fe Pd C6 164.22(9)
C9 Fe Pd C6 -18.41(9)
C4 Fe Pd C6 -147.14(9)
C8 Fe Pd C6 31.14(9)
C10 Fe Pd C6 -31.55(8)
C5 Fe Pd C6 -143.02(8)
C7 Fe Pd C6 36.66(8)
C2 Fe Pd C6 149.15(8)
C1 Fe Pd C6 179.14(8)
N4 Pd N1 C11 113.3(2)
Cl1 Pd N1 C11 -59.41(14)
C1 Pd N1 C11 126.70(19)
C6 Pd N1 C11 121.11(14)
Fe Pd N1 C11 123.95(14)
N4 Pd N1 C1 -13.4(3)
Cl1 Pd N1 C1 173.89(10)
C6 Pd N1 C1 -5.59(14)
Fe Pd N1 C1 -2.75(10)
N1 Pd N4 C22 140.8(2)
Cl1 Pd N4 C22 -46.51(14)
C1 Pd N4 C22 131.06(13)
C6 Pd N4 C22 130.07(19)
Fe Pd N4 C22 130.15(14)
N1 Pd N4 C6 10.7(3)
Cl1 Pd N4 C6 -176.57(10)
C1 Pd N4 C6 1.00(14)
Fe Pd N4 C6 0.08(10)
C11 N1 C1 C2 -32.3(3)
Pd N1 C1 C2 94.22(19)
C11 N1 C1 C5 153.85(17)
Pd N1 C1 C5 -79.63(16)
C11 N1 C1 Fe -122.36(16)
Pd N1 C1 Fe 4.17(15)
C11 N1 C1 Pd -126.53(17)
C3 Fe C1 N1 163.42(18)
C9 Fe C1 N1 -127.1(2)
C4 Fe C1 N1 -152.22(18)
C8 Fe C1 N1 101.3(2)
C10 Fe C1 N1 -53.1(2)
C5 Fe C1 N1 -114.1(2)
C7 Fe C1 N1 47.23(19)
C2 Fe C1 N1 125.2(2)
C6 Fe C1 N1 -2.75(19)
Pd Fe C1 N1 -3.65(13)
C3 Fe C1 C2 38.26(11)
C9 Fe C1 C2 107.7(3)
C4 Fe C1 C2 82.62(12)
C8 Fe C1 C2 -23.9(2)
C10 Fe C1 C2 -178.25(11)
C5 Fe C1 C2 120.74(16)
C7 Fe C1 C2 -77.94(13)
C6 Fe C1 C2 -127.91(11)
Pd Fe C1 C2 -128.82(11)
C3 Fe C1 C5 -82.49(12)
C9 Fe C1 C5 -13.0(3)
C4 Fe C1 C5 -38.13(11)
C8 Fe C1 C5 -144.62(16)
C10 Fe C1 C5 61.00(15)
C7 Fe C1 C5 161.32(11)
C2 Fe C1 C5 -120.74(16)
C6 Fe C1 C5 111.34(12)
Pd Fe C1 C5 110.44(11)
C3 Fe C1 Pd 167.07(8)
C9 Fe C1 Pd -123.5(2)
C4 Fe C1 Pd -148.57(8)
C8 Fe C1 Pd 104.95(15)
C10 Fe C1 Pd -49.43(11)
C5 Fe C1 Pd -110.44(11)
C7 Fe C1 Pd 50.88(9)
C2 Fe C1 Pd 128.82(11)
C6 Fe C1 Pd 0.90(8)
N4 Pd C1 N1 175.17(10)
Cl1 Pd C1 N1 -8.00(13)
C6 Pd C1 N1 175.72(11)
Fe Pd C1 N1 176.37(13)
N4 Pd C1 C2 51.38(16)
N1 Pd C1 C2 -123.79(18)
Cl1 Pd C1 C2 -131.80(12)
C6 Pd C1 C2 51.93(14)
Fe Pd C1 C2 52.58(12)
N4 Pd C1 C5 -62.90(14)
N1 Pd C1 C5 121.93(17)
Cl1 Pd C1 C5 113.93(11)
C6 Pd C1 C5 -62.35(12)
Fe Pd C1 C5 -61.70(11)
N4 Pd C1 Fe -1.20(9)
N1 Pd C1 Fe -176.37(13)
Cl1 Pd C1 Fe 175.624(19)
C6 Pd C1 Fe -0.65(6)
N1 C1 C2 C3 -177.88(17)
C5 C1 C2 C3 -3.3(2)
Fe C1 C2 C3 -59.71(12)
Pd C1 C2 C3 -113.33(14)
N1 C1 C2 Fe -118.17(19)
C5 C1 C2 Fe 56.36(12)
Pd C1 C2 Fe -53.62(9)
C9 Fe C2 C3 -35.18(18)
C4 Fe C2 C3 37.98(12)
C8 Fe C2 C3 -73.87(13)
C10 Fe C2 C3 145.5(17)
C5 Fe C2 C3 81.28(12)
C7 Fe C2 C3 -117.25(12)
C6 Fe C2 C3 -155.87(12)
C1 Fe C2 C3 118.02(16)
Pd Fe C2 C3 161.21(11)
C3 Fe C2 C1 -118.02(16)
C9 Fe C2 C1 -153.20(13)
C4 Fe C2 C1 -80.05(12)
C8 Fe C2 C1 168.10(11)
C10 Fe C2 C1 27.4(17)
C5 Fe C2 C1 -36.74(11)
C7 Fe C2 C1 124.73(11)
C6 Fe C2 C1 86.10(14)
Pd Fe C2 C1 43.18(10)
C1 C2 C3 C4 1.9(2)
Fe C2 C3 C4 -60.01(13)
C1 C2 C3 Fe 61.95(12)
C9 Fe C3 C2 158.44(11)
C4 Fe C3 C2 -118.94(16)
C8 Fe C3 C2 117.44(12)
C10 Fe C3 C2 -177.66(12)
C5 Fe C3 C2 -81.67(12)
C7 Fe C3 C2 84.43(13)
C6 Fe C3 C2 94.5(3)
C1 Fe C3 C2 -37.98(11)
Pd Fe C3 C2 -23.76(13)
C9 Fe C3 C4 -82.62(13)
C8 Fe C3 C4 -123.62(12)
C10 Fe C3 C4 -58.72(17)
C5 Fe C3 C4 37.27(11)
C7 Fe C3 C4 -156.63(12)
C2 Fe C3 C4 118.94(16)
C6 Fe C3 C4 -146.5(3)
C1 Fe C3 C4 80.96(12)
Pd Fe C3 C4 95.18(11)
C2 C3 C4 C5 0.3(2)
Fe C3 C4 C5 -60.58(13)
C2 C3 C4 Fe 60.86(13)
C3 Fe C4 C5 119.23(16)
C9 Fe C4 C5 -134.57(11)
C8 Fe C4 C5 -172.02(11)
C10 Fe C4 C5 -95.69(12)
C7 Fe C4 C5 176.62(18)
C2 Fe C4 C5 81.67(12)
C6 Fe C4 C5 -79.00(19)
C1 Fe C4 C5 38.32(11)
Pd Fe C4 C5 6.32(13)
C9 Fe C4 C3 106.20(12)
C8 Fe C4 C3 68.75(13)
C10 Fe C4 C3 145.08(11)
C5 Fe C4 C3 -119.23(16)
C7 Fe C4 C3 57.4(2)
C2 Fe C4 C3 -37.56(11)
C6 Fe C4 C3 161.77(15)
C1 Fe C4 C3 -80.92(12)
Pd Fe C4 C3 -112.91(11)
C3 C4 C5 C1 -2.4(2)
Fe C4 C5 C1 -62.01(12)
C3 C4 C5 Fe 59.64(13)
N1 C1 C5 C4 178.65(16)
C2 C1 C5 C4 3.5(2)
Fe C1 C5 C4 60.01(12)
Pd C1 C5 C4 123.35(13)
N1 C1 C5 Fe 118.64(16)
C2 C1 C5 Fe -56.48(12)
Pd C1 C5 Fe 63.35(6)
C3 Fe C5 C4 -37.86(11)
C9 Fe C5 C4 57.64(14)
C8 Fe C5 C4 18.3(2)
C10 Fe C5 C4 101.06(12)
C7 Fe C5 C4 -175.5(2)
C2 Fe C5 C4 -81.39(12)
C6 Fe C5 C4 143.44(11)
C1 Fe C5 C4 -117.87(16)
Pd Fe C5 C4 -174.46(11)
C3 Fe C5 C1 80.01(12)
C9 Fe C5 C1 175.51(10)
C4 Fe C5 C1 117.87(16)
C8 Fe C5 C1 136.22(18)
C10 Fe C5 C1 -141.07(11)
C7 Fe C5 C1 -57.7(3)
C2 Fe C5 C1 36.48(11)
C6 Fe C5 C1 -98.68(12)
Pd Fe C5 C1 -56.58(10)
C22 N4 C6 C10 -40.6(3)
Pd N4 C6 C10 89.57(19)
C22 N4 C6 C7 146.29(17)
Pd N4 C6 C7 -83.56(16)
C22 N4 C6 Fe -130.28(15)
Pd N4 C6 Fe -0.13(14)
C22 N4 C6 Pd -130.16(18)
C3 Fe C6 N4 -126.7(3)
C9 Fe C6 N4 164.19(18)
C4 Fe C6 N4 101.8(2)
C8 Fe C6 N4 -151.45(18)
C10 Fe C6 N4 126.0(2)
C5 Fe C6 N4 48.79(19)
C7 Fe C6 N4 -113.8(2)
C2 Fe C6 N4 -50.6(2)
C1 Fe C6 N4 -0.79(19)
Pd Fe C6 N4 0.11(13)
C3 Fe C6 C10 107.2(3)
C9 Fe C6 C10 38.15(11)
C4 Fe C6 C10 -24.2(2)
C8 Fe C6 C10 82.51(12)
C5 Fe C6 C10 -77.25(13)
C7 Fe C6 C10 120.15(16)
C2 Fe C6 C10 -176.63(11)
C1 Fe C6 C10 -126.84(11)
Pd Fe C6 C10 -125.93(11)
C3 Fe C6 C7 -12.9(3)
C9 Fe C6 C7 -82.00(12)
C4 Fe C6 C7 -144.36(16)
C8 Fe C6 C7 -37.64(11)
C10 Fe C6 C7 -120.15(16)
C5 Fe C6 C7 162.60(11)
C2 Fe C6 C7 63.22(15)
C1 Fe C6 C7 113.01(12)
Pd Fe C6 C7 113.91(11)
C3 Fe C6 Pd -126.9(3)
C9 Fe C6 Pd 164.08(8)
C4 Fe C6 Pd 101.73(15)
C8 Fe C6 Pd -151.56(8)
C10 Fe C6 Pd 125.93(11)
C5 Fe C6 Pd 48.69(9)
C7 Fe C6 Pd -113.91(11)
C2 Fe C6 Pd -50.69(11)
C1 Fe C6 Pd -0.90(8)
N1 Pd C6 N4 -176.12(10)
Cl1 Pd C6 N4 4.57(13)
C1 Pd C6 N4 -179.24(10)
Fe Pd C6 N4 -179.89(13)
N4 Pd C6 C10 -126.11(18)
N1 Pd C6 C10 57.76(15)
Cl1 Pd C6 C10 -121.54(11)
C1 Pd C6 C10 54.65(13)
Fe Pd C6 C10 54.00(11)
N4 Pd C6 C7 119.59(17)
N1 Pd C6 C7 -56.53(15)
Cl1 Pd C6 C7 124.16(11)
C1 Pd C6 C7 -59.65(12)
Fe Pd C6 C7 -60.30(11)
N4 Pd C6 Fe 179.89(13)
N1 Pd C6 Fe 3.77(9)
Cl1 Pd C6 Fe -175.538(19)
C1 Pd C6 Fe 0.65(6)
N4 C6 C7 C8 177.92(16)
C10 C6 C7 C8 3.3(2)
Fe C6 C7 C8 59.85(13)
Pd C6 C7 C8 121.57(13)
N4 C6 C7 Fe 118.06(16)
C10 C6 C7 Fe -56.58(12)
Pd C6 C7 Fe 61.71(7)
C3 Fe C7 C8 57.35(14)
C9 Fe C7 C8 -37.84(11)
C4 Fe C7 C8 15.8(3)
C10 Fe C7 C8 -81.45(12)
C5 Fe C7 C8 -171.6(2)
C2 Fe C7 C8 101.27(12)
C6 Fe C7 C8 -118.43(16)
C1 Fe C7 C8 143.91(11)
Pd Fe C7 C8 -172.67(11)
C3 Fe C7 C6 175.78(11)
C9 Fe C7 C6 80.59(12)
C4 Fe C7 C6 134.21(19)
C8 Fe C7 C6 118.43(16)
C10 Fe C7 C6 36.98(11)
C5 Fe C7 C6 -53.2(3)
C2 Fe C7 C6 -140.29(11)
C1 Fe C7 C6 -97.65(13)
Pd Fe C7 C6 -54.24(10)
C6 C7 C8 C9 -2.1(2)
Fe C7 C8 C9 59.39(13)
C6 C7 C8 Fe -61.52(12)
C3 Fe C8 C7 -135.25(12)
C9 Fe C8 C7 119.46(16)
C4 Fe C8 C7 -173.12(11)
C10 Fe C8 C7 81.82(12)
C5 Fe C8 C7 173.65(17)
C2 Fe C8 C7 -96.43(12)
C6 Fe C8 C7 38.16(11)
C1 Fe C8 C7 -79.93(19)
Pd Fe C8 C7 8.57(13)
C3 Fe C8 C9 105.29(12)
C4 Fe C8 C9 67.42(13)
C10 Fe C8 C9 -37.64(11)
C5 Fe C8 C9 54.2(2)
C7 Fe C8 C9 -119.46(16)
C2 Fe C8 C9 144.11(11)
C6 Fe C8 C9 -81.30(11)
C1 Fe C8 C9 160.61(15)
Pd Fe C8 C9 -110.89(10)
C7 C8 C9 C10 0.1(2)
Fe C8 C9 C10 60.54(13)
C7 C8 C9 Fe -60.42(13)
C3 Fe C9 C10 157.25(11)
C4 Fe C9 C10 116.56(12)
C8 Fe C9 C10 -118.87(16)
C5 Fe C9 C10 83.34(13)
C7 Fe C9 C10 -81.89(12)
C2 Fe C9 C10 -179.96(12)
C6 Fe C9 C10 -38.09(11)
C1 Fe C9 C10 93.4(3)
Pd Fe C9 C10 -20.56(14)
C3 Fe C9 C8 -83.88(12)
C4 Fe C9 C8 -124.57(12)
C10 Fe C9 C8 118.87(16)
C5 Fe C9 C8 -157.79(11)
C7 Fe C9 C8 36.98(11)
C2 Fe C9 C8 -61.08(17)
C6 Fe C9 C8 80.78(12)
C1 Fe C9 C8 -147.7(2)
Pd Fe C9 C8 98.31(11)
C8 C9 C10 C6 1.9(2)
Fe C9 C10 C6 61.93(12)
C8 C9 C10 Fe -59.99(12)
N4 C6 C10 C9 -177.07(18)
C7 C6 C10 C9 -3.2(2)
Fe C6 C10 C9 -59.91(12)
Pd C6 C10 C9 -115.15(14)
N4 C6 C10 Fe -117.16(19)
C7 C6 C10 Fe 56.72(12)
Pd C6 C10 Fe -55.24(8)
C3 Fe C10 C9 -36.96(18)
C4 Fe C10 C9 -74.13(13)
C8 Fe C10 C9 38.05(12)
C5 Fe C10 C9 -117.32(12)
C7 Fe C10 C9 81.08(12)
C2 Fe C10 C9 179(100)
C6 Fe C10 C9 118.18(16)
C1 Fe C10 C9 -154.49(12)
Pd Fe C10 C9 163.64(11)
C3 Fe C10 C6 -155.14(12)
C9 Fe C10 C6 -118.18(16)
C4 Fe C10 C6 167.69(11)
C8 Fe C10 C6 -80.13(12)
C5 Fe C10 C6 124.50(11)
C7 Fe C10 C6 -37.09(11)
C2 Fe C10 C6 61.2(17)
C1 Fe C10 C6 87.34(14)
Pd Fe C10 C6 45.47(10)
C13 N3 C11 N2 -0.6(2)
C19 N3 C11 N2 -176.46(16)
C13 N3 C11 N1 -176.83(16)
C19 N3 C11 N1 7.3(3)
C12 N2 C11 N3 0.3(2)
C14 N2 C11 N3 -175.48(16)
C12 N2 C11 N1 175.92(19)
C14 N2 C11 N1 0.1(3)
C1 N1 C11 N3 -110.4(2)
Pd N1 C11 N3 138.11(14)
C1 N1 C11 N2 74.5(3)
Pd N1 C11 N2 -37.0(3)
C11 N2 C12 C13 0.1(2)
C14 N2 C12 C13 175.73(17)
C11 N2 C12 C17 178.73(18)
C14 N2 C12 C17 -5.6(3)
N2 C12 C13 N3 -0.5(2)
C17 C12 C13 N3 -179.05(19)
N2 C12 C13 C18 -179.6(2)
C17 C12 C13 C18 1.8(4)
C11 N3 C13 C12 0.7(2)
C19 N3 C13 C12 176.61(17)
C11 N3 C13 C18 179.91(18)
C19 N3 C13 C18 -4.2(3)
C11 N2 C14 C15 -125.79(19)
C12 N2 C14 C15 59.2(2)
C11 N2 C14 C16 107.1(2)
C12 N2 C14 C16 -67.9(2)
C11 N3 C19 C20 72.8(2)
C13 N3 C19 C20 -102.4(2)
C11 N3 C19 C21 -55.1(3)
C13 N3 C19 C21 129.6(2)
C23 N5 C22 N6 -1.6(2)
C25 N5 C22 N6 -178.04(16)
C23 N5 C22 N4 -179.43(16)
C25 N5 C22 N4 4.2(3)
C24 N6 C22 N5 1.4(2)
C30 N6 C22 N5 -173.79(16)
C24 N6 C22 N4 178.88(19)
C30 N6 C22 N4 3.7(3)
C6 N4 C22 N5 -114.2(2)
Pd N4 C22 N5 130.21(15)
C6 N4 C22 N6 68.6(3)
Pd N4 C22 N6 -47.0(3)
C22 N5 C23 C24 1.2(2)
C25 N5 C23 C24 177.70(17)
C22 N5 C23 C28 -177.27(17)
C25 N5 C23 C28 -0.8(3)
N5 C23 C24 N6 -0.3(2)
C28 C23 C24 N6 178.03(19)
N5 C23 C24 C29 -176.20(18)
C28 C23 C24 C29 2.2(3)
C22 N6 C24 C23 -0.6(2)
C30 N6 C24 C23 174.35(17)
C22 N6 C24 C29 175.40(18)
C30 N6 C24 C29 -9.6(3)
C22 N5 C25 C26 73.1(2)
C23 N5 C25 C26 -102.8(2)
C22 N5 C25 C27 -53.3(2)
C23 N5 C25 C27 130.85(19)
C22 N6 C30 C32 110.0(2)
C24 N6 C30 C32 -64.3(2)
C22 N6 C30 C31 -122.80(19)
C24 N6 C30 C31 62.9(2)
